data_2101598
loop_
_publ_author_name
'Abrahams, S. C.'

_publ_section_title
;
 New ferroelectric inorganic materials predicted in point group
 4<i>mm</i>
;
_journal_issue 5
_journal_name_full 'Acta Crystallographica Section B'
_journal_page_first 790
_journal_page_last 805
_journal_paper_doi 10.1107/S0108768196004594
_journal_volume 52
_journal_year 1996
_chemical_formula_sum 'Ni2 O8 Sr V2'
_space_group_crystal_system tetragonal
_space_group_IT_number 110
_space_group_name_Hall 'I 4bw -2c'
_space_group_name_H-M_alt 'I 41 c d'
_cell_angle_alpha 90.0
_cell_angle_beta 90.0
_cell_angle_gamma 90.0
_cell_length_a 12.1617(13)
_cell_length_b 12.1617(13)
_cell_length_c 8.3247(14)
_cell_volume 1231.3(3)
_diffrn_radiation_type MoK\a
_diffrn_radiation_wavelength 0.71069
_cod_data_source_file an0527.cif
_cod_data_source_block AN0527x
_cod_original_formula_sum 'Ni2 O8 Sr1 V2'
_cod_database_code 2101598

loop_
_space_group_symop_id
_space_group_symop_operation_xyz
1 x,y,z
2 -y,x+1/2,z+1/4
3 -x+1/2,-y+1/2,z+1/2
4 y+1/2,-x,z+3/4
5 -x,y,z+1/2
6 -y,-x+1/2,z+3/4
7 x+1/2,-y+1/2,z
8 y+1/2,x,z+1/4
9 x+1/2,y+1/2,z+1/2
10 -y+1/2,x,z+3/4
11 -x,-y,z
12 y,-x+1/2,z+1/4
13 -x+1/2,y+1/2,z
14 -y+1/2,-x,z+1/4
15 x,-y,z+1/2
16 y,x+1/2,z+3/4

loop_
_atom_site_label
_atom_site_fract_x
_atom_site_fract_y
_atom_site_fract_z
Sr .0 .0 -.2294
V .2596(3) .0802(3) -.1279(7)
Ni .3283(5) .3345(4) .0000(4)
O1 .1530(10) .499(3) -.216(3)
O2 .350(2) .672(2) .259(2)
O3 .164(2) .678(2) .4960(10)
O4 .3320(10) .497(3) -.025(2)
